data_2232395
loop_
_publ_author_name
'Arderne, Charmaine'

_publ_section_title
;
 Decane-1,10-diaminium dinitrate
;
_journal_coeditor_code LR2031
_journal_issue 11
_journal_name_full 'Acta Crystallographica Section E'
_journal_page_first o3008
_journal_paper_doi 10.1107/S1600536811042929
_journal_volume 67
_journal_year 2011
_chemical_formula_iupac 'C10 H26 N2 2+, 2N O3 -'
_chemical_formula_moiety 'C10 H26 N2 2+, 2(N O3 -)'
_chemical_formula_sum 'C10 H26 N4 O6'
_chemical_formula_weight 298.35
_chemical_name_systematic
;
Decane-1,10-diaminium dinitrate
;
_space_group_IT_number 14
_symmetry_cell_setting monoclinic
_symmetry_space_group_name_Hall '-P 2yn'
_symmetry_space_group_name_H-M 'P 1 21/n 1'
_atom_sites_solution_hydrogens geom
_atom_sites_solution_primary direct
_atom_sites_solution_secondary difmap
_audit_creation_method SHELXL-97
_cell_angle_alpha 90.00
_cell_angle_beta 93.853(5)
_cell_angle_gamma 90.00
_cell_formula_units_Z 4
_cell_length_a 5.4066(5)
_cell_length_b 20.3556(16)
_cell_length_c 14.5567(11)
_cell_measurement_reflns_used 1797
_cell_measurement_temperature 295(2)
_cell_measurement_theta_max 28.0
_cell_measurement_theta_min 1.7
_cell_volume 1598.4(2)
_computing_cell_refinement 'SAINT (Bruker, 2008)'
_computing_data_collection 'SMART (Bruker, 1999)'
_computing_data_reduction 'SAINT (Bruker, 2008)'
_computing_molecular_graphics
;
OLEX2 (Dolomanov <i>et al.</i>, 2009 ) and Mercury (Macrae <i>et
al.</i>, 2006)
;
_computing_publication_material
;
publCIF (Westrip, 2010) and PLATON (Spek, 2009)
;
_computing_structure_refinement 'SHELXL97 (Sheldrick, 2008)'
_computing_structure_solution 'SHELXS97 (Sheldrick, 2008)'
_diffrn_ambient_temperature 295(2)
_diffrn_measured_fraction_theta_full 1.000
_diffrn_measured_fraction_theta_max 1.000
_diffrn_measurement_device_type 'Bruker SMART CCD area-detector'
_diffrn_measurement_method '\f and \w'
_diffrn_radiation_monochromator graphite
_diffrn_radiation_source 'fine-focus sealed tube'
_diffrn_radiation_type MoK\a
_diffrn_radiation_wavelength 0.71073
_diffrn_reflns_av_R_equivalents 0.0859
_diffrn_reflns_av_sigmaI/netI 0.0675
_diffrn_reflns_limit_h_max 7
_diffrn_reflns_limit_h_min -7
_diffrn_reflns_limit_k_max 26
_diffrn_reflns_limit_k_min -26
_diffrn_reflns_limit_l_max 19
_diffrn_reflns_limit_l_min -19
_diffrn_reflns_number 36629
_diffrn_reflns_theta_full 28.00
_diffrn_reflns_theta_max 28.00
_diffrn_reflns_theta_min 1.72
_exptl_absorpt_coefficient_mu 0.101
_exptl_absorpt_correction_T_max 0.9870
_exptl_absorpt_correction_T_min 0.9625
_exptl_absorpt_correction_type multi-scan
_exptl_absorpt_process_details '(AXScale; Bruker, 2008)'
_exptl_crystal_colour colourless
_exptl_crystal_density_diffrn 1.240
_exptl_crystal_density_method 'not measured'
_exptl_crystal_description rectangular
_exptl_crystal_F_000 648
_exptl_crystal_size_max 0.38
_exptl_crystal_size_mid 0.14
_exptl_crystal_size_min 0.13
_refine_diff_density_max 0.160
_refine_diff_density_min -0.191
_refine_ls_extinction_method none
_refine_ls_goodness_of_fit_ref 1.022
_refine_ls_hydrogen_treatment constr
_refine_ls_matrix_type full
_refine_ls_number_parameters 183
_refine_ls_number_reflns 3857
_refine_ls_number_restraints 0
_refine_ls_restrained_S_all 1.022
_refine_ls_R_factor_all 0.1646
_refine_ls_R_factor_gt 0.0554
_refine_ls_shift/su_max 0.001
_refine_ls_shift/su_mean 0.000
_refine_ls_structure_factor_coef Fsqd
_refine_ls_weighting_details 'calc w=1/[\s^2^(Fo^2^)+(0.0428P)^2^+1.0100P] where P=(Fo^2^+2Fc^2^)/3'
_refine_ls_weighting_scheme calc
_refine_ls_wR_factor_gt 0.1145
_refine_ls_wR_factor_ref 0.1574
_reflns_number_gt 1797
_reflns_number_total 3857
_reflns_threshold_expression I>2sigma(I)
_cod_data_source_file lr2031.cif
_cod_data_source_block I
_cod_original_sg_symbol_H-M 'P 21/n'
_cod_database_code 2232395
_cod_database_fobs_code 2232395

loop_
_symmetry_equiv_pos_as_xyz
'x, y, z'
'-x+1/2, y+1/2, -z+1/2'
'-x, -y, -z'
'x-1/2, -y-1/2, z-1/2'

loop_
_atom_site_type_symbol
_atom_site_label
_atom_site_fract_x
_atom_site_fract_y
_atom_site_fract_z
_atom_site_U_iso_or_equiv
_atom_site_adp_type
_atom_site_calc_flag
_atom_site_refinement_flags
_atom_site_occupancy
_atom_site_symmetry_multiplicity
C C1 -0.3760(5) 0.44497(14) 0.84533(18) 0.0520(7) Uani d . 1 1
H H1A -0.4514 0.4872 0.8567 0.062 Uiso calc R 1 1
H H1B -0.4922 0.4196 0.8060 0.062 Uiso calc R 1 1
C C2 -0.1406(5) 0.45547(13) 0.79673(18) 0.0507(7) Uani d . 1 1
H H2A -0.0804 0.4133 0.7766 0.061 Uiso calc R 1 1
H H2B -0.0150 0.4740 0.8399 0.061 Uiso calc R 1 1
C C3 -0.1773(5) 0.50071(13) 0.71403(17) 0.0481(7) Uani d . 1 1
H H3A -0.2560 0.5409 0.7327 0.058 Uiso calc R 1 1
H H3B -0.2879 0.4797 0.6677 0.058 Uiso calc R 1 1
C C4 0.0648(5) 0.51777(13) 0.67177(18) 0.0482(7) Uani d . 1 1
H H4A 0.1809 0.5345 0.7198 0.058 Uiso calc R 1 1
H H4B 0.1349 0.4779 0.6479 0.058 Uiso calc R 1 1
C C5 0.0380(5) 0.56815(12) 0.59469(17) 0.0429(6) Uani d . 1 1
H H5A -0.0758 0.5511 0.5461 0.051 Uiso calc R 1 1
H H5B -0.0348 0.6078 0.6182 0.051 Uiso calc R 1 1
C C6 0.2797(5) 0.58597(12) 0.55382(17) 0.0440(6) Uani d . 1 1
H H6A 0.3980 0.5997 0.6031 0.053 Uiso calc R 1 1
H H6B 0.3459 0.5471 0.5258 0.053 Uiso calc R 1 1
C C7 0.2555(5) 0.63977(12) 0.48257(17) 0.0453(6) Uani d . 1 1
H H7A 0.1883 0.6786 0.5106 0.054 Uiso calc R 1 1
H H7B 0.1376 0.6259 0.4332 0.054 Uiso calc R 1 1
C C8 0.4976(5) 0.65833(12) 0.44129(18) 0.0451(6) Uani d . 1 1
H H8A 0.6183 0.6706 0.4907 0.054 Uiso calc R 1 1
H H8B 0.5613 0.6202 0.4106 0.054 Uiso calc R 1 1
C C9 0.4698(5) 0.71431(13) 0.3732(2) 0.0534(7) Uani d . 1 1
H H9A 0.3583 0.7009 0.3217 0.064 Uiso calc R 1 1
H H9B 0.3950 0.7514 0.4026 0.064 Uiso calc R 1 1
C C10 0.7120(5) 0.73582(13) 0.33742(19) 0.0521(7) Uani d . 1 1
H H10A 0.8249 0.7489 0.3888 0.063 Uiso calc R 1 1
H H10B 0.7860 0.6991 0.3069 0.063 Uiso calc R 1 1
N N1 -0.3260(4) 0.40998(11) 0.93400(14) 0.0574(6) Uani d . 1 1
H H1C -0.2968 0.3678 0.9231 0.086 Uiso calc R 1 1
H H1D -0.4570 0.4135 0.9676 0.086 Uiso calc R 1 1
H H1E -0.1942 0.4277 0.9645 0.086 Uiso calc R 1 1
N N2 0.6789(4) 0.79153(10) 0.27172(15) 0.0535(6) Uani d . 1 1
H H2C 0.5709 0.7802 0.2256 0.080 Uiso calc R 1 1
H H2D 0.8238 0.8014 0.2496 0.080 Uiso calc R 1 1
H H2E 0.6220 0.8263 0.3007 0.080 Uiso calc R 1 1
N N3 0.6591(5) 0.75622(13) 0.64512(16) 0.0567(6) Uani d . 1 1
N N4 0.3114(5) 0.89735(12) 0.42210(17) 0.0569(6) Uani d . 1 1
O O1 0.6423(4) 0.70426(10) 0.68968(14) 0.0644(6) Uani d . 1 1
O O2 0.4762(4) 0.79050(12) 0.62569(18) 0.0889(8) Uani d . 1 1
O O3 0.8667(4) 0.77376(11) 0.62153(16) 0.0784(7) Uani d . 1 1
O O4 0.2928(4) 0.93497(10) 0.49020(14) 0.0663(6) Uani d . 1 1
O O5 0.1263(5) 0.86953(13) 0.38802(17) 0.0916(8) Uani d . 1 1
O O6 0.5185(4) 0.89060(11) 0.39132(14) 0.0746(7) Uani d . 1 1

loop_
_atom_site_aniso_label
_atom_site_aniso_U_11
_atom_site_aniso_U_22
_atom_site_aniso_U_33
_atom_site_aniso_U_12
_atom_site_aniso_U_13
_atom_site_aniso_U_23
C1 0.0506(17) 0.0611(18) 0.0445(15) -0.0043(13) 0.0048(13) 0.0081(13)
C2 0.0479(17) 0.0566(17) 0.0484(15) 0.0036(13) 0.0100(13) 0.0087(13)
C3 0.0459(16) 0.0545(16) 0.0442(15) 0.0002(13) 0.0044(13) 0.0069(13)
C4 0.0461(16) 0.0532(16) 0.0456(15) 0.0036(13) 0.0058(13) 0.0066(13)
C5 0.0422(15) 0.0450(14) 0.0414(14) 0.0023(12) 0.0027(12) 0.0027(11)
C6 0.0405(15) 0.0442(14) 0.0471(15) 0.0007(12) 0.0019(12) 0.0043(12)
C7 0.0430(15) 0.0467(15) 0.0463(15) 0.0000(12) 0.0048(12) 0.0061(12)
C8 0.0397(15) 0.0482(15) 0.0474(15) 0.0021(12) 0.0036(12) 0.0070(12)
C9 0.0429(16) 0.0566(17) 0.0611(17) 0.0013(13) 0.0065(13) 0.0145(14)
C10 0.0439(16) 0.0526(16) 0.0607(17) 0.0031(13) 0.0091(14) 0.0117(14)
N1 0.0617(16) 0.0646(15) 0.0476(13) 0.0005(12) 0.0160(12) 0.0069(12)
N2 0.0491(14) 0.0523(13) 0.0601(14) -0.0028(11) 0.0109(11) 0.0125(11)
N3 0.0550(17) 0.0659(17) 0.0497(14) -0.0067(14) 0.0067(12) -0.0110(13)
N4 0.0588(17) 0.0538(15) 0.0593(16) 0.0073(13) 0.0115(14) -0.0001(13)
O1 0.0645(14) 0.0636(13) 0.0666(13) -0.0052(10) 0.0152(11) 0.0005(11)
O2 0.0615(15) 0.0870(17) 0.118(2) 0.0084(13) 0.0017(14) 0.0138(15)
O3 0.0573(14) 0.0883(16) 0.0919(17) -0.0133(11) 0.0215(12) 0.0101(13)
O4 0.0644(14) 0.0747(14) 0.0612(13) 0.0008(11) 0.0147(11) -0.0154(11)
O5 0.0677(16) 0.0986(18) 0.108(2) -0.0141(14) 0.0001(14) -0.0358(15)
O6 0.0610(14) 0.0887(16) 0.0768(14) 0.0138(12) 0.0241(12) -0.0092(12)

loop_
_atom_type_symbol
_atom_type_description
_atom_type_scat_dispersion_real
_atom_type_scat_dispersion_imag
_atom_type_scat_source
C C 0.0033 0.0016 'International Tables Vol C Tables 4.2.6.8 and 6.1.1.4'
H H 0.0000 0.0000 'International Tables Vol C Tables 4.2.6.8 and 6.1.1.4'
N N 0.0061 0.0033 'International Tables Vol C Tables 4.2.6.8 and 6.1.1.4'
O O 0.0106 0.0060 'International Tables Vol C Tables 4.2.6.8 and 6.1.1.4'

loop_
_geom_angle_atom_site_label_1
_geom_angle_atom_site_label_2
_geom_angle_atom_site_label_3
_geom_angle
N1 C1 C2 111.4(2)
N1 C1 H1A 109.3
C2 C1 H1A 109.3
N1 C1 H1B 109.3
C2 C1 H1B 109.3
H1A C1 H1B 108.0
C1 C2 C3 112.8(2)
C1 C2 H2A 109.0
C3 C2 H2A 109.0
C1 C2 H2B 109.0
C3 C2 H2B 109.0
H2A C2 H2B 107.8
C2 C3 C4 112.8(2)
C2 C3 H3A 109.0
C4 C3 H3A 109.0
C2 C3 H3B 109.0
C4 C3 H3B 109.0
H3A C3 H3B 107.8
C5 C4 C3 114.2(2)
C5 C4 H4A 108.7
C3 C4 H4A 108.7
C5 C4 H4B 108.7
C3 C4 H4B 108.7
H4A C4 H4B 107.6
C6 C5 C4 114.2(2)
C6 C5 H5A 108.7
C4 C5 H5A 108.7
C6 C5 H5B 108.7
C4 C5 H5B 108.7
H5A C5 H5B 107.6
C7 C6 C5 114.0(2)
C7 C6 H6A 108.8
C5 C6 H6A 108.8
C7 C6 H6B 108.8
C5 C6 H6B 108.8
H6A C6 H6B 107.7
C6 C7 C8 114.5(2)
C6 C7 H7A 108.6
C8 C7 H7A 108.6
C6 C7 H7B 108.6
C8 C7 H7B 108.6
H7A C7 H7B 107.6
C9 C8 C7 113.3(2)
C9 C8 H8A 108.9
C7 C8 H8A 108.9
C9 C8 H8B 108.9
C7 C8 H8B 108.9
H8A C8 H8B 107.7
C10 C9 C8 113.3(2)
C10 C9 H9A 108.9
C8 C9 H9A 108.9
C10 C9 H9B 108.9
C8 C9 H9B 108.9
H9A C9 H9B 107.7
N2 C10 C9 112.0(2)
N2 C10 H10A 109.2
C9 C10 H10A 109.2
N2 C10 H10B 109.2
C9 C10 H10B 109.2
H10A C10 H10B 107.9
C1 N1 H1C 109.5
C1 N1 H1D 109.5
H1C N1 H1D 109.5
C1 N1 H1E 109.5
H1C N1 H1E 109.5
H1D N1 H1E 109.5
C10 N2 H2C 109.5
C10 N2 H2D 109.5
H2C N2 H2D 109.5
C10 N2 H2E 109.5
H2C N2 H2E 109.5
H2D N2 H2E 109.5
O2 N3 O1 121.1(3)
O2 N3 O3 120.0(3)
O1 N3 O3 118.9(3)
O5 N4 O6 122.3(3)
O5 N4 O4 119.5(2)
O6 N4 O4 118.2(3)

loop_
_geom_bond_atom_site_label_1
_geom_bond_atom_site_label_2
_geom_bond_distance
C1 N1 1.483(3)
C1 C2 1.512(3)
C1 H1A 0.9700
C1 H1B 0.9700
C2 C3 1.518(3)
C2 H2A 0.9700
C2 H2B 0.9700
C3 C4 1.523(3)
C3 H3A 0.9700
C3 H3B 0.9700
C4 C5 1.520(3)
C4 H4A 0.9700
C4 H4B 0.9700
C5 C6 1.516(3)
C5 H5A 0.9700
C5 H5B 0.9700
C6 C7 1.508(3)
C6 H6A 0.9700
C6 H6B 0.9700
C7 C8 1.524(3)
C7 H7A 0.9700
C7 H7B 0.9700
C8 C9 1.511(3)
C8 H8A 0.9700
C8 H8B 0.9700
C9 C10 1.507(3)
C9 H9A 0.9700
C9 H9B 0.9700
C10 N2 1.487(3)
C10 H10A 0.9700
C10 H10B 0.9700
N1 H1C 0.8900
N1 H1D 0.8900
N1 H1E 0.8900
N2 H2C 0.8900
N2 H2D 0.8900
N2 H2E 0.8900
N3 O2 1.228(3)
N3 O1 1.247(3)
N3 O3 1.248(3)
N4 O5 1.225(3)
N4 O6 1.241(3)
N4 O4 1.262(3)

loop_
_geom_hbond_atom_site_label_D
_geom_hbond_atom_site_label_H
_geom_hbond_atom_site_label_A
_geom_hbond_site_symmetry_A
_geom_hbond_distance_DH
_geom_hbond_distance_HA
_geom_hbond_distance_DA
_geom_hbond_angle_DHA
N1 H1C O2 2_546 0.89 2.48 3.235(3) 143
N1 H1C O3 2_546 0.89 2.05 2.892(3) 158
N1 H1E O4 2_546 0.89 2.23 3.059(3) 155
N1 H1E O6 2_546 0.89 2.37 2.969(3) 125
N1 H1D O4 2_446 0.89 2.00 2.867(3) 163
N1 H1D O5 2_446 0.89 2.51 3.255(3) 141
N2 H2C O1 4_575 0.89 2.36 3.063(3) 136
N2 H2C O3 4_575 0.89 2.12 2.983(3) 163
N2 H2D O1 4_675 0.89 1.99 2.849(3) 163
N2 H2E O6 . 0.89 1.97 2.838(3) 166

loop_
_geom_torsion_atom_site_label_1
_geom_torsion_atom_site_label_2
_geom_torsion_atom_site_label_3
_geom_torsion_atom_site_label_4
_geom_torsion
_geom_torsion_publ_flag
N1 C1 C2 C3 -170.5(2) yes
C1 C2 C3 C4 173.2(2) yes
C2 C3 C4 C5 -174.4(2) yes
C3 C4 C5 C6 179.0(2) ?
C4 C5 C6 C7 -175.5(2) yes
C5 C6 C7 C8 179.7(2) ?
C6 C7 C8 C9 -177.5(2) ?
C7 C8 C9 C10 176.0(2) ?
C8 C9 C10 N2 -179.2(2) ?
